data_2215626
loop_
_publ_author_name
'Sonar, Vijayakumar N.'
'Parkin, Sean'
'Crooks, Peter A.'

_publ_section_title (<i>Z</i>)-3-[1-(4-Chlorobenzyl)-1<i>H</i>-indol-3-yl]-2-(3-thienyl)acrylonitrile
_journal_coeditor_code OM2157
_journal_issue 10
_journal_name_full 'Acta Crystallographica Section E'
_journal_page_first o3979
_journal_page_last o3979
_journal_paper_doi 10.1107/S1600536807042638
_journal_volume 63
_journal_year 2007
_chemical_formula_iupac 'C22 H15 Cl N2 S'
_chemical_formula_moiety 'C22 H15 Cl N2 S'
_chemical_formula_sum 'C22 H15 Cl N2 S'
_chemical_formula_weight 374.87
_chemical_name_systematic
;
(<i>Z</i>)-3-[1-(4-Chlorobenzyl)-1<i>H</i>-indol-3-yl]-2-(3-
thienyl)acrylonitrile
;
_space_group_IT_number 14
_symmetry_cell_setting monoclinic
_symmetry_space_group_name_Hall '-P 2yn'
_symmetry_space_group_name_H-M 'P 1 21/n 1'
_atom_sites_solution_hydrogens geom
_atom_sites_solution_primary direct
_atom_sites_solution_secondary difmap
_audit_creation_method SHELXL-97
_cell_angle_alpha 90.00
_cell_angle_beta 96.877(2)
_cell_angle_gamma 90.00
_cell_formula_units_Z 4
_cell_length_a 16.8531(11)
_cell_length_b 5.5629(4)
_cell_length_c 18.7889(13)
_cell_measurement_reflns_used 9856
_cell_measurement_temperature 90.0(2)
_cell_measurement_theta_max 69.59
_cell_measurement_theta_min 3.33
_cell_volume 1748.8(2)
_computing_cell_refinement 'APEX2 (Bruker, 2006)'
_computing_data_collection 'APEX2 (Bruker, 2006)'
_computing_data_reduction 'APEX2 (Bruker, 2006)'
_computing_molecular_graphics 'XP in SHELXTL (Sheldrick, 1995)'
_computing_publication_material
;
SHELXL97 (Sheldrick, 1997) and local procedures
;
_computing_structure_refinement 'SHELXL97 (Sheldrick, 1997)'
_computing_structure_solution 'SHELXS97 (Sheldrick, 1997)'
_diffrn_ambient_temperature 90.0(2)
_diffrn_detector_area_resol_mean 18
_diffrn_measured_fraction_theta_full 0.985
_diffrn_measured_fraction_theta_max 0.985
_diffrn_measurement_device_type 'Bruker X8 Proteum'
_diffrn_measurement_method '\f and \w'
_diffrn_radiation_monochromator 'graded multilayer optics'
_diffrn_radiation_source 'fine-focus rotating anode'
_diffrn_radiation_type CuK\a
_diffrn_radiation_wavelength 1.54178
_diffrn_reflns_av_R_equivalents 0.0403
_diffrn_reflns_av_sigmaI/netI 0.0224
_diffrn_reflns_limit_h_max 20
_diffrn_reflns_limit_h_min -20
_diffrn_reflns_limit_k_max 6
_diffrn_reflns_limit_k_min -4
_diffrn_reflns_limit_l_max 22
_diffrn_reflns_limit_l_min -22
_diffrn_reflns_number 24522
_diffrn_reflns_theta_full 69.65
_diffrn_reflns_theta_max 69.65
_diffrn_reflns_theta_min 3.33
_diffrn_standards_number 0
_exptl_absorpt_coefficient_mu 3.098
_exptl_absorpt_correction_T_max 0.9697
_exptl_absorpt_correction_T_min 0.6567
_exptl_absorpt_correction_type multi-scan
_exptl_absorpt_process_details '(SADABS in APEX2; Bruker, 2006)'
_exptl_crystal_colour yellow
_exptl_crystal_density_diffrn 1.424
_exptl_crystal_density_method 'not measured'
_exptl_crystal_description needle
_exptl_crystal_F_000 776
_exptl_crystal_size_max 0.25
_exptl_crystal_size_mid 0.02
_exptl_crystal_size_min 0.01
_refine_diff_density_max 0.336
_refine_diff_density_min -0.321
_refine_ls_extinction_coef 0.00051(14)
_refine_ls_extinction_expression Fc^*^=kFc[1+0.001xFc^2^\l^3^/sin(2\q)]^-1/4^
_refine_ls_extinction_method 'SHELXL97 (Sheldrick, 1997)'
_refine_ls_goodness_of_fit_ref 1.046
_refine_ls_hydrogen_treatment constr
_refine_ls_matrix_type full
_refine_ls_number_parameters 273
_refine_ls_number_reflns 3248
_refine_ls_number_restraints 162
_refine_ls_restrained_S_all 1.029
_refine_ls_R_factor_all 0.0360
_refine_ls_R_factor_gt 0.0330
_refine_ls_shift/su_max 0.007
_refine_ls_shift/su_mean 0.001
_refine_ls_structure_factor_coef Fsqd
_refine_ls_weighting_details 'calc w=1/[\s^2^(Fo^2^)+(0.0351P)^2^+1.6245P] where P=(Fo^2^+2Fc^2^)/3'
_refine_ls_weighting_scheme calc
_refine_ls_wR_factor_gt 0.0847
_refine_ls_wR_factor_ref 0.0879
_reflns_number_gt 3020
_reflns_number_total 3248
_reflns_threshold_expression I>2\s(I)
_cod_data_source_file om2157.cif
_cod_data_source_block I
_cod_original_sg_symbol_H-M 'P 21/n'
_cod_database_code 2215626
_cod_database_fobs_code 2215626

loop_
_symmetry_equiv_pos_as_xyz
'x, y, z'
'-x+1/2, y+1/2, -z+1/2'
'-x, -y, -z'
'x-1/2, -y-1/2, z-1/2'

loop_
_atom_site_type_symbol
_atom_site_label
_atom_site_fract_x
_atom_site_fract_y
_atom_site_fract_z
_atom_site_U_iso_or_equiv
_atom_site_adp_type
_atom_site_calc_flag
_atom_site_refinement_flags
_atom_site_occupancy
_atom_site_disorder_assembly
_atom_site_disorder_group
N N1 0.60215(8) 0.8954(2) 0.37437(7) 0.0171(3) Uani d . 1 . .
C C2 0.55429(9) 0.6994(3) 0.37495(8) 0.0170(3) Uani d . 1 . .
H H2 0.5312 0.6435 0.4156 0.020 Uiso calc R 1 . .
C C3 0.54388(9) 0.5928(3) 0.30821(8) 0.0164(3) Uani d . 1 . .
C C4 0.58888(9) 0.7374(3) 0.26350(8) 0.0168(3) Uani d . 1 . .
C C5 0.60044(9) 0.7306(3) 0.19122(8) 0.0203(3) Uani d . 1 . .
H H5 0.5783 0.6044 0.1611 0.024 Uiso calc R 1 . .
C C6 0.64460(10) 0.9105(3) 0.16452(9) 0.0229(4) Uani d . 1 . .
H H6 0.6524 0.9082 0.1153 0.027 Uiso calc R 1 . .
C C7 0.67814(10) 1.0960(3) 0.20821(9) 0.0223(3) Uani d . 1 . .
H H7 0.7082 1.2176 0.1881 0.027 Uiso calc R 1 . .
C C8 0.66845(9) 1.1062(3) 0.27981(9) 0.0200(3) Uani d . 1 . .
H H8 0.6915 1.2314 0.3098 0.024 Uiso calc R 1 . .
C C9 0.62347(9) 0.9253(3) 0.30613(8) 0.0168(3) Uani d . 1 . .
C C10 0.49692(9) 0.3884(3) 0.28348(8) 0.0171(3) Uani d . 1 A .
H H10 0.5021 0.3391 0.2358 0.021 Uiso calc R 1 . .
C C11 0.44630(9) 0.2549(3) 0.31782(8) 0.0168(3) Uani d . 1 . .
C C12 0.39941(9) 0.0499(3) 0.28704(8) 0.0181(3) Uani d PDU 0.652(2) A 1
C C13 0.4007(10) -0.034(2) 0.2194(7) 0.0193(13) Uani d PDU 0.652(2) A 1
H H13 0.4324 0.0366 0.1864 0.023 Uiso calc PR 0.652(2) A 1
S S14 0.33986(9) -0.2784(3) 0.19900(6) 0.0198(3) Uani d PDU 0.652(2) A 1
C C15 0.3100(7) -0.266(2) 0.2821(6) 0.0279(18) Uani d PDU 0.652(2) A 1
H H15 0.2722 -0.3744 0.2979 0.034 Uiso calc PR 0.652(2) A 1
C C16 0.3446(8) -0.0911(19) 0.3232(6) 0.0187(12) Uani d PDU 0.652(2) A 1
H H16 0.3343 -0.0623 0.3711 0.022 Uiso calc PR 0.652(2) A 1
C C12' 0.39941(9) 0.0499(3) 0.28704(8) 0.0181(3) Uani d PDU 0.348(2) A 2
C C13' 0.4009(19) -0.059(4) 0.2181(13) 0.020(2) Uani d PDU 0.348(2) A 2
H H13' 0.4334 -0.0094 0.1827 0.024 Uiso calc PR 0.348(2) A 2
C C14' 0.3494(8) -0.239(2) 0.2119(6) 0.029(2) Uani d PDU 0.348(2) A 2
H H14' 0.3407 -0.3328 0.1695 0.034 Uiso calc PR 0.348(2) A 2
S S15' 0.2997(3) -0.2935(10) 0.2838(2) 0.0211(7) Uani d PDU 0.348(2) A 2
C C16' 0.3492(16) -0.058(4) 0.3271(11) 0.020(2) Uani d PDU 0.348(2) A 2
H H16' 0.3420 -0.0087 0.3743 0.024 Uiso calc PR 0.348(2) A 2
C C17 0.43384(9) 0.3125(3) 0.38978(8) 0.0189(3) Uani d . 1 A .
N N18 0.42323(8) 0.3528(3) 0.44772(7) 0.0243(3) Uani d . 1 . .
C C19 0.61814(9) 1.0662(3) 0.43239(8) 0.0185(3) Uani d . 1 . .
H H19A 0.5852 1.0225 0.4707 0.022 Uiso calc R 1 . .
H H19B 0.6006 1.2273 0.4144 0.022 Uiso calc R 1 . .
C C20 0.70410(9) 1.0828(3) 0.46485(8) 0.0171(3) Uani d . 1 . .
C C21 0.75987(10) 0.9063(3) 0.45686(8) 0.0207(3) Uani d . 1 . .
H H21 0.7445 0.7671 0.4293 0.025 Uiso calc R 1 . .
C C22 0.83803(10) 0.9300(3) 0.48858(9) 0.0245(4) Uani d . 1 . .
H H22 0.8764 0.8087 0.4828 0.029 Uiso calc R 1 . .
C C23 0.85917(10) 1.1319(3) 0.52860(8) 0.0240(4) Uani d . 1 . .
C C24 0.80456(10) 1.3088(3) 0.53802(9) 0.0244(4) Uani d . 1 . .
H H24 0.8199 1.4461 0.5665 0.029 Uiso calc R 1 . .
C C25 0.72715(10) 1.2843(3) 0.50554(8) 0.0211(3) Uani d . 1 . .
H H25 0.6892 1.4070 0.5111 0.025 Uiso calc R 1 . .
Cl Cl1 0.95722(3) 1.16827(10) 0.56800(2) 0.03730(15) Uani d . 1 . .

loop_
_atom_site_aniso_label
_atom_site_aniso_U_11
_atom_site_aniso_U_22
_atom_site_aniso_U_33
_atom_site_aniso_U_12
_atom_site_aniso_U_13
_atom_site_aniso_U_23
N1 0.0194(7) 0.0150(6) 0.0176(6) -0.0007(5) 0.0048(5) 0.0005(5)
C2 0.0160(7) 0.0160(7) 0.0197(7) 0.0016(6) 0.0048(6) 0.0040(6)
C3 0.0159(7) 0.0166(7) 0.0172(7) 0.0013(6) 0.0033(6) 0.0033(6)
C4 0.0147(7) 0.0156(7) 0.0206(8) 0.0024(6) 0.0037(6) 0.0032(6)
C5 0.0205(8) 0.0209(8) 0.0199(8) -0.0004(6) 0.0045(6) 0.0003(6)
C6 0.0237(8) 0.0262(9) 0.0201(8) 0.0006(7) 0.0084(6) 0.0032(7)
C7 0.0216(8) 0.0190(8) 0.0280(8) -0.0007(6) 0.0102(6) 0.0056(7)
C8 0.0181(8) 0.0165(8) 0.0261(8) -0.0002(6) 0.0059(6) 0.0006(6)
C9 0.0157(7) 0.0158(7) 0.0194(7) 0.0030(6) 0.0045(6) 0.0027(6)
C10 0.0176(7) 0.0174(8) 0.0166(7) 0.0024(6) 0.0027(6) 0.0021(6)
C11 0.0163(7) 0.0175(8) 0.0165(7) 0.0024(6) 0.0020(6) 0.0034(6)
C12 0.0159(7) 0.0159(7) 0.0220(8) 0.0019(6) 0.0007(6) 0.0049(6)
C13 0.020(2) 0.013(3) 0.024(2) -0.002(2) 0.0019(17) 0.0015(17)
S14 0.0220(5) 0.0171(5) 0.0203(5) -0.0011(3) 0.0023(4) -0.0002(3)
C15 0.026(3) 0.021(3) 0.037(3) -0.001(2) 0.006(2) 0.0089(19)
C16 0.017(2) 0.017(3) 0.023(2) -0.0039(18) 0.0053(18) 0.0060(17)
C12' 0.0159(7) 0.0159(7) 0.0220(8) 0.0019(6) 0.0007(6) 0.0049(6)
C13' 0.021(3) 0.020(4) 0.020(3) 0.007(3) 0.004(3) -0.002(3)
C14' 0.027(3) 0.026(4) 0.030(3) 0.008(3) -0.004(3) -0.006(3)
S15' 0.0206(12) 0.0173(12) 0.0253(10) -0.0030(9) 0.0021(7) 0.0016(8)
C16' 0.019(4) 0.015(4) 0.026(3) -0.002(3) -0.004(3) 0.003(3)
C17 0.0153(7) 0.0180(8) 0.0236(9) -0.0007(6) 0.0035(6) 0.0052(6)
N18 0.0234(7) 0.0283(8) 0.0223(7) -0.0017(6) 0.0064(6) 0.0031(6)
C19 0.0205(8) 0.0154(7) 0.0203(8) 0.0012(6) 0.0056(6) -0.0010(6)
C20 0.0215(8) 0.0157(7) 0.0149(7) 0.0005(6) 0.0059(6) 0.0030(6)
C21 0.0239(8) 0.0181(8) 0.0205(8) 0.0023(6) 0.0046(6) -0.0013(6)
C22 0.0246(9) 0.0265(9) 0.0231(8) 0.0092(7) 0.0059(6) 0.0003(7)
C23 0.0212(8) 0.0346(10) 0.0165(7) 0.0019(7) 0.0032(6) -0.0002(7)
C24 0.0277(9) 0.0253(9) 0.0203(8) -0.0006(7) 0.0036(7) -0.0057(7)
C25 0.0231(8) 0.0194(8) 0.0217(8) 0.0032(6) 0.0057(6) -0.0010(6)
Cl1 0.0219(2) 0.0607(3) 0.0282(2) 0.0056(2) -0.00151(16) -0.0154(2)

loop_
_atom_type_symbol
_atom_type_description
_atom_type_scat_dispersion_real
_atom_type_scat_dispersion_imag
_atom_type_scat_source
C C 0.0181 0.0091 'International Tables Vol C Tables 4.2.6.8 and 6.1.1.4'
H H 0.0000 0.0000 'International Tables Vol C Tables 4.2.6.8 and 6.1.1.4'
N N 0.0311 0.0180 'International Tables Vol C Tables 4.2.6.8 and 6.1.1.4'
S S 0.3331 0.5567 'International Tables Vol C Tables 4.2.6.8 and 6.1.1.4'
Cl Cl 0.3639 0.7018 'International Tables Vol C Tables 4.2.6.8 and 6.1.1.4'

loop_
_geom_angle_atom_site_label_1
_geom_angle_atom_site_label_2
_geom_angle_atom_site_label_3
_geom_angle
C2 N1 C9 108.95(13)
C2 N1 C19 125.38(13)
C9 N1 C19 125.03(13)
N1 C2 C3 110.44(13)
N1 C2 H2 124.8
C3 C2 H2 124.8
C2 C3 C10 129.95(14)
C2 C3 C4 105.73(13)
C10 C3 C4 124.27(14)
C5 C4 C9 118.68(14)
C5 C4 C3 134.10(15)
C9 C4 C3 107.15(13)
C6 C5 C4 118.64(15)
C6 C5 H5 120.7
C4 C5 H5 120.7
C5 C6 C7 121.44(15)
C5 C6 H6 119.3
C7 C6 H6 119.3
C8 C7 C6 121.23(15)
C8 C7 H7 119.4
C6 C7 H7 119.4
C7 C8 C9 116.95(15)
C7 C8 H8 121.5
C9 C8 H8 121.5
N1 C9 C8 129.21(15)
N1 C9 C4 107.71(13)
C8 C9 C4 123.06(14)
C11 C10 C3 129.61(14)
C11 C10 H10 115.2
C3 C10 H10 115.2
C10 C11 C17 120.07(14)
C10 C11 C12 125.45(14)
C17 C11 C12 114.47(13)
C13 C12 C16 109.8(4)
C13 C12 C11 124.6(4)
C16 C12 C11 125.6(4)
C12 C13 S14 113.8(7)
C12 C13 H13 123.1
S14 C13 H13 123.1
C15 S14 C13 89.9(5)
C16 C15 S14 113.8(8)
C16 C15 H15 123.1
S14 C15 H15 123.1
C15 C16 C12 112.7(8)
C15 C16 H16 123.7
C12 C16 H16 123.7
C14' C13' H13' 125.8
C13' C14' S15' 116.6(11)
C13' C14' H14' 121.7
S15' C14' H14' 121.7
C14' S15' C16' 88.9(8)
S15' C16' H16' 123.8
N18 C17 C11 178.23(17)
N1 C19 C20 115.37(13)
N1 C19 H19A 108.4
C20 C19 H19A 108.4
N1 C19 H19B 108.4
C20 C19 H19B 108.4
H19A C19 H19B 107.5
C21 C20 C25 119.08(15)
C21 C20 C19 123.19(14)
C25 C20 C19 117.73(14)
C20 C21 C22 120.70(15)
C20 C21 H21 119.7
C22 C21 H21 119.7
C23 C22 C21 118.93(15)
C23 C22 H22 120.5
C21 C22 H22 120.5
C24 C23 C22 121.48(16)
C24 C23 Cl1 118.61(14)
C22 C23 Cl1 119.90(13)
C23 C24 C25 119.02(16)
C23 C24 H24 120.5
C25 C24 H24 120.5
C24 C25 C20 120.78(15)
C24 C25 H25 119.6
C20 C25 H25 119.6

loop_
_geom_bond_atom_site_label_1
_geom_bond_atom_site_label_2
_geom_bond_distance
N1 C2 1.357(2)
N1 C9 1.3823(19)
N1 C19 1.447(2)
C2 C3 1.379(2)
C2 H2 0.9500
C3 C10 1.431(2)
C3 C4 1.442(2)
C4 C5 1.395(2)
C4 C9 1.401(2)
C5 C6 1.377(2)
C5 H5 0.9500
C6 C7 1.396(2)
C6 H6 0.9500
C7 C8 1.375(2)
C7 H7 0.9500
C8 C9 1.386(2)
C8 H8 0.9500
C10 C11 1.352(2)
C10 H10 0.9500
C11 C17 1.429(2)
C11 C12 1.466(2)
C12 C13 1.355(11)
C12 C16 1.442(9)
C13 S14 1.721(10)
C13 H13 0.9500
S14 C15 1.698(10)
C15 C16 1.334(15)
C15 H15 0.9500
C16 H16 0.9500
C13' C14' 1.32(2)
C13' H13' 0.9500
C14' S15' 1.701(11)
C14' H14' 0.9500
S15' C16' 1.707(17)
C16' H16' 0.9500
C17 N18 1.146(2)
C19 C20 1.506(2)
C19 H19A 0.9900
C19 H19B 0.9900
C20 C21 1.380(2)
C20 C25 1.386(2)
C21 C22 1.385(2)
C21 H21 0.9500
C22 C23 1.375(3)
C22 H22 0.9500
C23 C24 1.373(2)
C23 Cl1 1.7397(17)
C24 C25 1.379(2)
C24 H24 0.9500
C25 H25 0.9500

loop_
_geom_torsion_atom_site_label_1
_geom_torsion_atom_site_label_2
_geom_torsion_atom_site_label_3
_geom_torsion_atom_site_label_4
_geom_torsion
C9 N1 C2 C3 1.06(17)
C19 N1 C2 C3 172.28(14)
N1 C2 C3 C10 -177.97(15)
N1 C2 C3 C4 -0.34(17)
C2 C3 C4 C5 -177.53(17)
C10 C3 C4 C5 0.3(3)
C2 C3 C4 C9 -0.48(17)
C10 C3 C4 C9 177.32(14)
C9 C4 C5 C6 -0.8(2)
C3 C4 C5 C6 176.00(16)
C4 C5 C6 C7 0.6(2)
C5 C6 C7 C8 0.1(3)
C6 C7 C8 C9 -0.5(2)
C2 N1 C9 C8 176.85(15)
C19 N1 C9 C8 5.6(3)
C2 N1 C9 C4 -1.35(17)
C19 N1 C9 C4 -172.60(13)
C7 C8 C9 N1 -177.66(15)
C7 C8 C9 C4 0.3(2)
C5 C4 C9 N1 178.70(13)
C3 C4 C9 N1 1.11(17)
C5 C4 C9 C8 0.4(2)
C3 C4 C9 C8 -177.21(14)
C2 C3 C10 C11 4.7(3)
C4 C3 C10 C11 -172.51(15)
C3 C10 C11 C17 0.0(3)
C3 C10 C11 C12 178.75(15)
C10 C11 C12 C13 0.1(10)
C17 C11 C12 C13 178.9(10)
C10 C11 C12 C16 -179.2(8)
C17 C11 C12 C16 -0.4(8)
C16 C12 C13 S14 -1.1(15)
C11 C12 C13 S14 179.5(5)
C12 C13 S14 C15 1.2(13)
C13 S14 C15 C16 -0.9(14)
S14 C15 C16 C12 0.4(17)
C13 C12 C16 C15 0.5(17)
C11 C12 C16 C15 179.8(9)
C13' C14' S15' C16' 1(2)
C2 N1 C19 C20 117.63(16)
C9 N1 C19 C20 -72.53(19)
N1 C19 C20 C21 -18.7(2)
N1 C19 C20 C25 162.34(13)
C25 C20 C21 C22 -0.4(2)
C19 C20 C21 C22 -179.32(14)
C20 C21 C22 C23 0.4(2)
C21 C22 C23 C24 0.4(3)
C21 C22 C23 Cl1 -179.11(13)
C22 C23 C24 C25 -1.0(3)
Cl1 C23 C24 C25 178.44(13)
C23 C24 C25 C20 1.0(2)
C21 C20 C25 C24 -0.3(2)
C19 C20 C25 C24 178.69(14)
